data_4109104
loop_
_publ_author_name
'Paul V. Santacroce'
'Jeffery T. Davis'
'Mark E. Light'
'Philip A. Gale'
'Jos\'e Carlos Iglesias-S\'anchez'
'Pilar Prados'
'Roberto Quesada'

_publ_section_title
;
 Conformational Control of Transmembrane Cl-Transport
;
_journal_name_full 'Journal of the American Chemical Society'
_journal_page_first 1886
_journal_page_last 1887
_journal_paper_doi 10.1021/ja068067v
_journal_volume 129
_journal_year 2007
_chemical_compound_source 'Roberto Quesada'
_chemical_formula_sum 'C16 H24 N2 O4'
_chemical_formula_weight 308.37
_chemical_name_systematic
;
 ?
;
_space_group_IT_number 14
_symmetry_cell_setting monoclinic
_symmetry_space_group_name_Hall '-P 2yn'
_symmetry_space_group_name_H-M 'P 1 21/n 1'
_atom_sites_solution_hydrogens geom
_atom_sites_solution_primary direct
_atom_sites_solution_secondary difmap
_audit_creation_method SHELXL-97
_cell_angle_alpha 90.00
_cell_angle_beta 101.983(2)
_cell_angle_gamma 90.00
_cell_formula_units_Z 12
_cell_length_a 14.7447(6)
_cell_length_b 21.1430(9)
_cell_length_c 15.9540(7)
_cell_measurement_reflns_used 9621
_cell_measurement_temperature 120(2)
_cell_measurement_theta_max 26.37
_cell_measurement_theta_min 1.00
_cell_volume 4865.2(4)
_computing_cell_refinement 'DENZO (Otwinowski & Minor, 1997) & COLLECT (Hooft, R.W.W., 1998)'
_computing_data_collection 'COLLECT (Hooft, R.W.W., 1998)'
_computing_data_reduction 'DENZO (Otwinowski & Minor, 1997) & COLLECT (Hooft, R.W.W., 1998)'
_computing_molecular_graphics 'CAMERON (Watkin, et al., 1993)'
_computing_publication_material 'WINGX (Farrugia, 1998)'
_computing_structure_refinement 'SHELXL-97 (Sheldrick, 1997)'
_computing_structure_solution 'SHELXS-97 (Sheldrick, 1997)'
_diffrn_ambient_temperature 120(2)
_diffrn_detector_area_resol_mean 9.091
_diffrn_measured_fraction_theta_full 0.990
_diffrn_measured_fraction_theta_max 0.990
_diffrn_measurement_device_type 'Bruker-Nonius CCD camera on \k-goniostat'
_diffrn_measurement_method '\f & \w scans to fill the asymmetric unit'
_diffrn_radiation_monochromator graphite
_diffrn_radiation_source 'Bruker Nonius FR591 Rotating Anode'
_diffrn_radiation_type MoK\a
_diffrn_radiation_wavelength 0.71073
_diffrn_reflns_av_R_equivalents 0.1548
_diffrn_reflns_av_sigmaI/netI 0.2298
_diffrn_reflns_limit_h_max 18
_diffrn_reflns_limit_h_min -17
_diffrn_reflns_limit_k_max 26
_diffrn_reflns_limit_k_min -25
_diffrn_reflns_limit_l_max 19
_diffrn_reflns_limit_l_min -17
_diffrn_reflns_number 36865
_diffrn_reflns_theta_full 26.44
_diffrn_reflns_theta_max 26.44
_diffrn_reflns_theta_min 2.98
_diffrn_standards_number 0
_exptl_absorpt_coefficient_mu 0.091
_exptl_absorpt_correction_T_max 0.9847
_exptl_absorpt_correction_T_min 0.9677
_exptl_absorpt_correction_type multi-scan
_exptl_absorpt_process_details
;
SADABS V2.10 (Sheldrick, G.M., 2003)
;
_exptl_crystal_colour Colourless
_exptl_crystal_density_diffrn 1.263
_exptl_crystal_description Block
_exptl_crystal_F_000 1992
_exptl_crystal_size_max 0.25
_exptl_crystal_size_mid 0.2
_exptl_crystal_size_min 0.17
_refine_diff_density_max 0.604
_refine_diff_density_min -0.307
_refine_diff_density_rms 0.061
_refine_ls_extinction_method none
_refine_ls_goodness_of_fit_ref 0.926
_refine_ls_hydrogen_treatment constr
_refine_ls_matrix_type full
_refine_ls_number_parameters 615
_refine_ls_number_reflns 9920
_refine_ls_number_restraints 336
_refine_ls_restrained_S_all 0.938
_refine_ls_R_factor_all 0.2590
_refine_ls_R_factor_gt 0.0793
_refine_ls_shift/su_max 0.000
_refine_ls_shift/su_mean 0.000
_refine_ls_structure_factor_coef Fsqd
_refine_ls_weighting_details 'calc w=1/[\s^2^(Fo^2^)+(0.1117P)^2^+0.0000P] where P=(Fo^2^+2Fc^2^)/3'
_refine_ls_weighting_scheme calc
_refine_ls_wR_factor_gt 0.1765
_refine_ls_wR_factor_ref 0.2418
_reflns_number_gt 3506
_reflns_number_total 9920
_reflns_threshold_expression >2sigma(I)
_cod_data_source_file ja068067vsi20061117_100153_2.cif
_cod_data_source_block 2006sot0767
_cod_database_code 4109104

loop_
_symmetry_equiv_pos_as_xyz
'x, y, z'
'-x+1/2, y+1/2, -z+1/2'
'-x, -y, -z'
'x-1/2, -y-1/2, z-1/2'

loop_
_atom_site_label
_atom_site_type_symbol
_atom_site_fract_x
_atom_site_fract_y
_atom_site_fract_z
_atom_site_U_iso_or_equiv
_atom_site_adp_type
_atom_site_occupancy
_atom_site_symmetry_multiplicity
_atom_site_calc_flag
_atom_site_refinement_flags
_atom_site_disorder_assembly
_atom_site_disorder_group
N1 N 0.3979(2) -0.01215(16) 0.8183(2) 0.0417(10) Uani 1 1 d . . .
H1 H 0.4126 -0.0525 0.8242 0.050 Uiso 1 1 calc R . .
N2 N 0.4924(3) -0.19907(15) 1.0127(3) 0.0533(11) Uani 1 1 d D . .
H2 H 0.4972 -0.1784 0.9659 0.064 Uiso 1 1 calc R A 1
O1 O 0.35427(19) 0.07633(12) 0.87673(19) 0.0407(8) Uani 1 1 d . . .
O2 O 0.3293(2) 0.07952(13) 1.0315(2) 0.0508(9) Uani 1 1 d . . .
H92A H 0.3303 0.0940 0.9826 0.076 Uiso 1 1 calc R . .
O3 O 0.3835(2) -0.10341(16) 1.1983(2) 0.0608(10) Uani 1 1 d . . .
H92F H 0.4007 -0.1412 1.1966 0.091 Uiso 1 1 calc R . .
O4 O 0.4380(2) -0.20375(14) 1.1345(2) 0.0530(9) Uani 1 1 d . . .
C1 C 0.4449(5) 0.0550(4) 0.5700(5) 0.122(3) Uani 1 1 d U . .
H1A H 0.4323 0.0900 0.6062 0.182 Uiso 1 1 calc R . .
H1B H 0.4350 0.0692 0.5104 0.182 Uiso 1 1 calc R . .
H1C H 0.5093 0.0411 0.5891 0.182 Uiso 1 1 calc R . .
C2 C 0.3796(4) 0.0000(3) 0.5769(4) 0.0806(18) Uani 1 1 d U . .
H2A H 0.3149 0.0151 0.5594 0.097 Uiso 1 1 calc R . .
H2B H 0.3889 -0.0333 0.5358 0.097 Uiso 1 1 calc R . .
C3 C 0.3918(4) -0.0293(2) 0.6645(3) 0.0615(15) Uani 1 1 d U . .
H3A H 0.4496 -0.0545 0.6757 0.074 Uiso 1 1 calc R . .
H3B H 0.3396 -0.0586 0.6649 0.074 Uiso 1 1 calc R . .
C4 C 0.3961(3) 0.0180(2) 0.7364(3) 0.0542(14) Uani 1 1 d U . .
H4A H 0.4524 0.0444 0.7407 0.065 Uiso 1 1 calc R . .
H4B H 0.3415 0.0463 0.7226 0.065 Uiso 1 1 calc R . .
C5 C 0.3781(3) 0.01863(19) 0.8846(3) 0.0338(11) Uani 1 1 d U . .
C6 C 0.3808(3) -0.01421(18) 0.9663(3) 0.0302(10) Uani 1 1 d U . .
C7 C 0.3564(3) 0.0185(2) 1.0358(3) 0.0393(12) Uani 1 1 d U . .
C8 C 0.3588(3) -0.0129(2) 1.1125(3) 0.0471(13) Uani 1 1 d U . .
H8 H 0.3423 0.0093 1.1589 0.057 Uiso 1 1 calc R . .
C9 C 0.3846(3) -0.0752(2) 1.1230(3) 0.0425(12) Uani 1 1 d U B .
C10 C 0.4133(3) -0.10841(19) 1.0557(3) 0.0366(11) Uani 1 1 d U . .
C11 C 0.4086(3) -0.07661(18) 0.9799(3) 0.0341(11) Uani 1 1 d U B .
H11 H 0.4256 -0.0988 0.9338 0.041 Uiso 1 1 calc R . .
C12 C 0.4480(3) -0.1733(2) 1.0695(3) 0.0435(12) Uani 1 1 d U B .
C13A C 0.5319(19) -0.2608(8) 1.0293(18) 0.0690(19) Uani 0.38 1 d PDU B 1
H13A H 0.4816 -0.2926 1.0230 0.083 Uiso 0.38 1 calc PR B 1
H13B H 0.5680 -0.2629 1.0889 0.083 Uiso 0.38 1 calc PR B 1
C14A C 0.5952(10) -0.2762(6) 0.9671(10) 0.070(3) Uani 0.38 1 d PDU B 1
H14A H 0.5576 -0.2793 0.9081 0.084 Uiso 0.38 1 calc PR B 1
H14B H 0.6408 -0.2417 0.9683 0.084 Uiso 0.38 1 calc PR B 1
C15A C 0.6463(14) -0.3386(8) 0.9916(12) 0.107(3) Uani 0.38 1 d PDU B 1
H15A H 0.6918 -0.3338 1.0464 0.128 Uiso 0.38 1 calc PR B 1
H15B H 0.6017 -0.3722 0.9987 0.128 Uiso 0.38 1 calc PR B 1
C16A C 0.6960(14) -0.3562(9) 0.9198(13) 0.139(4) Uani 0.38 1 d PDU B 1
H16A H 0.6501 -0.3683 0.8686 0.209 Uiso 0.38 1 calc PR B 1
H16B H 0.7379 -0.3919 0.9382 0.209 Uiso 0.38 1 calc PR B 1
H16C H 0.7317 -0.3199 0.9065 0.209 Uiso 0.38 1 calc PR B 1
C13B C 0.5348(9) -0.2619(5) 1.0178(12) 0.0690(19) Uani 0.62 1 d PDU B 2
H13C H 0.4976 -0.2893 0.9732 0.083 Uiso 0.62 1 calc PR B 2
H13D H 0.5333 -0.2807 1.0743 0.083 Uiso 0.62 1 calc PR B 2
C14B C 0.6342(5) -0.2607(3) 1.0058(6) 0.070(3) Uani 0.62 1 d PDU B 2
H14C H 0.6688 -0.2276 1.0433 0.084 Uiso 0.62 1 calc PR B 2
H14D H 0.6346 -0.2492 0.9458 0.084 Uiso 0.62 1 calc PR B 2
C15B C 0.6842(7) -0.3251(4) 1.0269(8) 0.107(3) Uani 0.62 1 d PDU B 2
H15C H 0.7509 -0.3207 1.0260 0.128 Uiso 0.62 1 calc PR B 2
H15D H 0.6787 -0.3395 1.0847 0.128 Uiso 0.62 1 calc PR B 2
C16B C 0.6391(9) -0.3727(5) 0.9598(9) 0.139(4) Uani 0.62 1 d PDU B 2
H16D H 0.5778 -0.3841 0.9697 0.209 Uiso 0.62 1 calc PR B 2
H16E H 0.6778 -0.4106 0.9636 0.209 Uiso 0.62 1 calc PR B 2
H16F H 0.6324 -0.3540 0.9026 0.209 Uiso 0.62 1 calc PR B 2
N3 N 0.5484(2) -0.21079(16) 0.7530(2) 0.0425(10) Uani 1 1 d . . .
H3 H 0.5440 -0.2462 0.7235 0.051 Uiso 1 1 calc R . .
N4 N 0.0617(2) -0.22035(15) 0.7818(2) 0.0422(10) Uani 1 1 d . . .
H4 H 0.0523 -0.2535 0.7477 0.051 Uiso 1 1 calc R . .
O5 O 0.47909(19) -0.14142(13) 0.8266(2) 0.0421(8) Uani 1 1 d . . .
O6 O 0.44771(18) -0.31237(12) 0.6914(2) 0.0438(8) Uani 1 1 d . . .
H92B H 0.4319 -0.3473 0.6678 0.066 Uiso 1 1 calc R . .
O7 O 0.13413(19) -0.32233(13) 0.7190(2) 0.0451(8) Uani 1 1 d . . .
H7 H 0.1392 -0.3570 0.6946 0.068 Uiso 1 1 calc R . .
O8 O 0.16794(19) -0.15289(13) 0.85545(19) 0.0403(8) Uani 1 1 d . . .
C17 C 0.7207(3) -0.0261(2) 0.6719(3) 0.0563(14) Uani 1 1 d U . .
H17A H 0.6991 -0.0341 0.6105 0.084 Uiso 1 1 calc R . .
H17B H 0.7819 -0.0060 0.6817 0.084 Uiso 1 1 calc R . .
H17C H 0.6768 0.0020 0.6920 0.084 Uiso 1 1 calc R . .
C18 C 0.7273(3) -0.0880(2) 0.7204(3) 0.0508(13) Uani 1 1 d U . .
H18A H 0.7544 -0.0801 0.7816 0.061 Uiso 1 1 calc R . .
H18B H 0.7696 -0.1169 0.6980 0.061 Uiso 1 1 calc R . .
C19 C 0.6337(3) -0.1200(2) 0.7129(3) 0.0467(13) Uani 1 1 d U . .
H19A H 0.5892 -0.0889 0.7274 0.056 Uiso 1 1 calc R . .
H19B H 0.6107 -0.1330 0.6526 0.056 Uiso 1 1 calc R . .
C20 C 0.6356(3) -0.17651(19) 0.7691(3) 0.0438(12) Uani 1 1 d U . .
H20A H 0.6856 -0.2053 0.7598 0.053 Uiso 1 1 calc R . .
H20B H 0.6504 -0.1628 0.8297 0.053 Uiso 1 1 calc R . .
C21 C 0.4748(3) -0.19057(19) 0.7814(3) 0.0360(11) Uani 1 1 d U . .
C22 C 0.3865(3) -0.22774(19) 0.7608(3) 0.0344(11) Uani 1 1 d U . .
C23 C 0.3745(3) -0.28594(18) 0.7168(3) 0.0334(11) Uani 1 1 d U . .
C24 C 0.2902(3) -0.31553(18) 0.7027(3) 0.0359(11) Uani 1 1 d U . .
H24 H 0.2831 -0.3547 0.6729 0.043 Uiso 1 1 calc R . .
C25 C 0.2153(3) -0.29045(18) 0.7301(3) 0.0351(11) Uani 1 1 d U . .
C26 C 0.2231(3) -0.23165(18) 0.7726(3) 0.0321(11) Uani 1 1 d U . .
C27 C 0.3089(3) -0.20299(18) 0.7867(3) 0.0333(11) Uani 1 1 d U . .
H27 H 0.3157 -0.1636 0.8160 0.040 Uiso 1 1 calc R . .
C28 C 0.1481(3) -0.19919(19) 0.8060(3) 0.0349(11) Uani 1 1 d U . .
C29 C -0.0187(3) -0.1923(2) 0.8078(4) 0.0542(14) Uani 1 1 d U . .
H29A H -0.0591 -0.1729 0.7569 0.065 Uiso 1 1 calc R . .
H29B H 0.0029 -0.1581 0.8495 0.065 Uiso 1 1 calc R . .
C30 C -0.0749(4) -0.2381(2) 0.8470(4) 0.0668(16) Uani 1 1 d U . .
H30A H -0.0905 -0.2751 0.8089 0.080 Uiso 1 1 calc R . .
H30B H -0.1336 -0.2177 0.8533 0.080 Uiso 1 1 calc R . .
C31 C -0.0215(5) -0.2601(4) 0.9351(6) 0.126(3) Uani 1 1 d U . .
H31A H 0.0289 -0.2883 0.9253 0.151 Uiso 1 1 calc R . .
H31B H 0.0085 -0.2224 0.9657 0.151 Uiso 1 1 calc R . .
C32 C -0.0692(6) -0.2922(5) 0.9921(6) 0.162(4) Uani 1 1 d U . .
H32A H -0.1183 -0.2649 1.0048 0.242 Uiso 1 1 calc R . .
H32B H -0.0253 -0.3025 1.0454 0.242 Uiso 1 1 calc R . .
H32C H -0.0966 -0.3313 0.9651 0.242 Uiso 1 1 calc R . .
N5 N 0.6352(2) -0.48904(15) 0.3466(2) 0.0370(9) Uani 1 1 d . . .
H5 H 0.6416 -0.4479 0.3542 0.044 Uiso 1 1 calc R . .
N6 N 0.6974(2) -0.30246(15) 0.5481(2) 0.0402(10) Uani 1 1 d . . .
H6 H 0.7003 -0.3204 0.4990 0.048 Uiso 1 1 calc R . .
O9 O 0.61134(19) -0.58386(12) 0.40208(19) 0.0417(8) Uani 1 1 d . . .
O10 O 0.58703(19) -0.59463(12) 0.55574(19) 0.0451(8) Uani 1 1 d . . .
H92C H 0.5919 -0.6064 0.5066 0.068 Uiso 1 1 calc R . .
O11 O 0.6093(2) -0.41632(13) 0.7300(2) 0.0504(9) Uani 1 1 d . . .
H11A H 0.6216 -0.3775 0.7307 0.076 Uiso 1 1 calc R . .
O12 O 0.6604(2) -0.31113(13) 0.6769(2) 0.0487(9) Uani 1 1 d . . .
C33 C 0.4682(4) -0.4805(3) 0.1199(4) 0.0791(18) Uani 1 1 d U . .
H33A H 0.4915 -0.4953 0.0701 0.119 Uiso 1 1 calc R . .
H33B H 0.4088 -0.4589 0.1004 0.119 Uiso 1 1 calc R . .
H33C H 0.4595 -0.5168 0.1557 0.119 Uiso 1 1 calc R . .
C34 C 0.5368(4) -0.4355(2) 0.1712(4) 0.0663(16) Uani 1 1 d U . .
H34A H 0.5399 -0.3968 0.1368 0.080 Uiso 1 1 calc R . .
H34B H 0.5147 -0.4230 0.2233 0.080 Uiso 1 1 calc R . .
C35 C 0.6321(3) -0.4632(2) 0.1970(3) 0.0549(14) Uani 1 1 d U . .
H35A H 0.6762 -0.4292 0.2207 0.066 Uiso 1 1 calc R . .
H35B H 0.6511 -0.4803 0.1455 0.066 Uiso 1 1 calc R . .
C36 C 0.6380(3) -0.5152(2) 0.2628(3) 0.0435(12) Uani 1 1 d U . .
H36A H 0.5856 -0.5449 0.2451 0.052 Uiso 1 1 calc R . .
H36B H 0.6964 -0.5391 0.2662 0.052 Uiso 1 1 calc R . .
C37 C 0.6233(3) -0.52477(19) 0.4122(3) 0.0337(11) Uani 1 1 d U . .
C38 C 0.6243(3) -0.49581(18) 0.4958(3) 0.0334(11) Uani 1 1 d U . .
C39 C 0.6036(3) -0.53220(19) 0.5639(3) 0.0356(11) Uani 1 1 d U . .
C40 C 0.5989(3) -0.50423(19) 0.6409(3) 0.0396(12) Uani 1 1 d U . .
H40 H 0.5833 -0.5291 0.6855 0.048 Uiso 1 1 calc R . .
C41 C 0.6166(3) -0.4409(2) 0.6542(3) 0.0357(11) Uani 1 1 d U . .
C42 C 0.6412(3) -0.40295(18) 0.5897(3) 0.0331(11) Uani 1 1 d U . .
C43 C 0.6432(3) -0.43219(18) 0.5119(3) 0.0333(11) Uani 1 1 d U . .
H43 H 0.6584 -0.4072 0.4673 0.040 Uiso 1 1 calc R . .
C44 C 0.6662(3) -0.33620(19) 0.6075(3) 0.0370(11) Uani 1 1 d U . .
C45 C 0.7263(3) -0.23695(18) 0.5629(3) 0.0429(12) Uani 1 1 d U . .
H45A H 0.7771 -0.2343 0.6142 0.051 Uiso 1 1 calc R . .
H45B H 0.6737 -0.2113 0.5736 0.051 Uiso 1 1 calc R . .
C46 C 0.7591(3) -0.21101(19) 0.4863(3) 0.0454(12) Uani 1 1 d U . .
H46A H 0.7058 -0.2082 0.4372 0.054 Uiso 1 1 calc R . .
H46B H 0.8048 -0.2406 0.4704 0.054 Uiso 1 1 calc R . .
C47 C 0.8035(4) -0.1458(2) 0.5036(3) 0.0568(14) Uani 1 1 d U . .
H47A H 0.7584 -0.1167 0.5214 0.068 Uiso 1 1 calc R . .
H47B H 0.8579 -0.1491 0.5515 0.068 Uiso 1 1 calc R . .
C48 C 0.8341(4) -0.1182(2) 0.4259(3) 0.0649(16) Uani 1 1 d U . .
H48A H 0.8813 -0.1456 0.4098 0.097 Uiso 1 1 calc R . .
H48B H 0.8602 -0.0759 0.4399 0.097 Uiso 1 1 calc R . .
H48C H 0.7806 -0.1152 0.3780 0.097 Uiso 1 1 calc R . .

loop_
_atom_site_aniso_label
_atom_site_aniso_U_11
_atom_site_aniso_U_22
_atom_site_aniso_U_33
_atom_site_aniso_U_23
_atom_site_aniso_U_13
_atom_site_aniso_U_12
N1 0.063(3) 0.029(2) 0.036(3) 0.0091(19) 0.014(2) 0.0055(18)
N2 0.083(3) 0.027(2) 0.052(3) 0.008(2) 0.019(2) 0.013(2)
O1 0.0479(18) 0.0253(16) 0.051(2) 0.0057(14) 0.0154(16) 0.0043(14)
O2 0.065(2) 0.0333(18) 0.055(2) -0.0090(16) 0.0133(18) 0.0082(16)
O3 0.080(3) 0.067(2) 0.038(2) 0.0120(18) 0.0173(19) 0.0047(19)
O4 0.059(2) 0.0483(19) 0.050(2) 0.0151(18) 0.0082(18) -0.0017(16)
C1 0.116(5) 0.166(6) 0.091(5) 0.028(5) 0.039(4) -0.014(5)
C2 0.098(4) 0.088(4) 0.059(4) 0.009(3) 0.023(3) 0.000(4)
C3 0.070(3) 0.071(3) 0.045(4) 0.007(3) 0.016(3) 0.020(3)
C4 0.060(3) 0.054(3) 0.050(4) 0.009(3) 0.016(3) -0.003(3)
C5 0.034(2) 0.027(2) 0.041(3) -0.005(2) 0.011(2) -0.003(2)
C6 0.032(2) 0.025(2) 0.034(3) 0.002(2) 0.008(2) -0.0009(18)
C7 0.038(3) 0.034(3) 0.046(3) -0.004(2) 0.012(2) -0.003(2)
C8 0.051(3) 0.051(3) 0.040(3) -0.008(3) 0.012(2) 0.002(2)
C9 0.045(3) 0.044(3) 0.038(3) 0.006(2) 0.007(2) -0.002(2)
C10 0.041(3) 0.033(2) 0.035(3) 0.006(2) 0.006(2) -0.004(2)
C11 0.039(3) 0.028(2) 0.035(3) -0.005(2) 0.010(2) -0.003(2)
C12 0.048(3) 0.034(3) 0.046(3) 0.007(3) 0.004(3) -0.005(2)
C13A 0.081(3) 0.043(3) 0.087(5) 0.010(3) 0.025(3) 0.007(3)
C14A 0.071(5) 0.067(4) 0.071(6) -0.007(4) 0.010(4) 0.012(4)
C15A 0.109(6) 0.092(5) 0.122(6) -0.019(4) 0.031(5) 0.013(4)
C16A 0.150(7) 0.132(6) 0.143(7) -0.039(5) 0.048(5) 0.015(5)
C13B 0.081(3) 0.043(3) 0.087(5) 0.010(3) 0.025(3) 0.007(3)
C14B 0.071(5) 0.067(4) 0.071(6) -0.007(4) 0.010(4) 0.012(4)
C15B 0.109(6) 0.092(5) 0.122(6) -0.019(4) 0.031(5) 0.013(4)
C16B 0.150(7) 0.132(6) 0.143(7) -0.039(5) 0.048(5) 0.015(5)
N3 0.038(2) 0.037(2) 0.057(3) -0.0159(19) 0.020(2) -0.0031(18)
N4 0.040(2) 0.031(2) 0.058(3) -0.0102(18) 0.016(2) -0.0009(18)
O5 0.0420(18) 0.0345(17) 0.051(2) -0.0164(16) 0.0116(16) -0.0024(14)
O6 0.0396(18) 0.0323(16) 0.063(2) -0.0174(15) 0.0186(17) -0.0014(14)
O7 0.0452(19) 0.0325(17) 0.061(2) -0.0107(15) 0.0199(17) -0.0054(15)
O8 0.0506(19) 0.0307(16) 0.042(2) -0.0080(15) 0.0147(16) 0.0009(14)
C17 0.057(3) 0.061(3) 0.054(4) -0.006(3) 0.020(3) -0.009(3)
C18 0.051(3) 0.052(3) 0.052(3) -0.005(3) 0.018(3) -0.005(2)
C19 0.045(3) 0.043(3) 0.053(3) -0.015(2) 0.013(2) -0.003(2)
C20 0.043(3) 0.040(3) 0.053(3) -0.015(2) 0.021(2) -0.003(2)
C21 0.047(3) 0.029(2) 0.034(3) -0.002(2) 0.012(2) 0.000(2)
C22 0.040(3) 0.030(2) 0.034(3) -0.001(2) 0.007(2) -0.001(2)
C23 0.039(3) 0.026(2) 0.039(3) -0.006(2) 0.017(2) 0.000(2)
C24 0.045(3) 0.026(2) 0.039(3) -0.006(2) 0.013(2) 0.000(2)
C25 0.041(3) 0.026(2) 0.039(3) -0.001(2) 0.010(2) -0.002(2)
C26 0.035(3) 0.025(2) 0.038(3) -0.001(2) 0.012(2) 0.002(2)
C27 0.039(3) 0.026(2) 0.035(3) -0.001(2) 0.009(2) 0.005(2)
C28 0.039(3) 0.029(2) 0.037(3) -0.001(2) 0.010(2) -0.001(2)
C29 0.045(3) 0.043(3) 0.081(4) -0.013(3) 0.027(3) 0.003(2)
C30 0.062(3) 0.062(3) 0.085(4) -0.007(3) 0.036(3) 0.005(3)
C31 0.098(5) 0.144(6) 0.148(6) 0.061(5) 0.056(5) 0.033(4)
C32 0.142(6) 0.206(7) 0.148(7) 0.035(6) 0.055(6) 0.010(6)
N5 0.054(2) 0.0241(18) 0.037(3) 0.0003(18) 0.018(2) 0.0011(17)
N6 0.058(2) 0.0247(19) 0.042(3) -0.0044(18) 0.018(2) -0.0042(18)
O9 0.0529(19) 0.0224(16) 0.051(2) -0.0016(14) 0.0124(16) 0.0009(14)
O10 0.059(2) 0.0287(17) 0.049(2) 0.0036(15) 0.0167(17) -0.0037(15)
O11 0.074(2) 0.0384(18) 0.045(2) 0.0009(16) 0.0285(19) 0.0040(16)
O12 0.069(2) 0.0368(18) 0.045(2) -0.0051(16) 0.0230(18) 0.0016(16)
C33 0.073(4) 0.094(4) 0.072(4) 0.025(3) 0.018(3) 0.013(3)
C34 0.083(4) 0.060(3) 0.062(4) 0.011(3) 0.030(3) 0.015(3)
C35 0.069(3) 0.051(3) 0.050(3) 0.000(3) 0.025(3) 0.002(3)
C36 0.053(3) 0.034(2) 0.045(3) 0.000(2) 0.015(2) 0.002(2)
C37 0.031(2) 0.028(2) 0.043(3) 0.000(2) 0.010(2) 0.002(2)
C38 0.034(2) 0.027(2) 0.039(3) 0.000(2) 0.009(2) 0.0021(19)
C39 0.035(3) 0.028(2) 0.044(3) 0.008(2) 0.008(2) 0.0023(19)
C40 0.047(3) 0.033(3) 0.043(3) 0.006(2) 0.019(2) 0.005(2)
C41 0.041(3) 0.037(3) 0.031(3) -0.001(2) 0.012(2) 0.010(2)
C42 0.036(2) 0.029(2) 0.034(3) 0.000(2) 0.007(2) 0.005(2)
C43 0.038(2) 0.028(2) 0.034(3) 0.007(2) 0.009(2) 0.0030(19)
C44 0.044(3) 0.027(2) 0.039(3) -0.001(2) 0.009(2) 0.008(2)
C45 0.055(3) 0.030(2) 0.043(3) -0.002(2) 0.012(2) -0.003(2)
C46 0.064(3) 0.029(2) 0.044(3) -0.002(2) 0.013(3) -0.002(2)
C47 0.076(4) 0.045(3) 0.051(3) -0.004(3) 0.016(3) -0.010(3)
C48 0.091(4) 0.047(3) 0.058(4) 0.007(3) 0.018(3) -0.018(3)

loop_
_atom_type_symbol
_atom_type_description
_atom_type_scat_dispersion_real
_atom_type_scat_dispersion_imag
_atom_type_scat_source
C C 0.0033 0.0016 'International Tables Vol C Tables 4.2.6.8 and 6.1.1.4'
H H 0.0000 0.0000 'International Tables Vol C Tables 4.2.6.8 and 6.1.1.4'
N N 0.0061 0.0033 'International Tables Vol C Tables 4.2.6.8 and 6.1.1.4'
O O 0.0106 0.0060 'International Tables Vol C Tables 4.2.6.8 and 6.1.1.4'

loop_
_geom_angle_atom_site_label_1
_geom_angle_atom_site_label_2
_geom_angle_atom_site_label_3
_geom_angle
C5 N1 C4 122.5(4)
C12 N2 C13A 118.8(8)
C12 N2 C13B 126.5(7)
C13A N2 C13B 7.8(14)
C3 C2 C1 115.1(5)
C2 C3 C4 114.3(4)
N1 C4 C3 112.5(4)
O1 C5 N1 119.7(4)
O1 C5 C6 119.9(4)
N1 C5 C6 120.4(4)
C11 C6 C7 117.3(4)
C11 C6 C5 122.8(4)
C7 C6 C5 120.0(4)
O2 C7 C8 117.1(4)
O2 C7 C6 123.3(4)
C8 C7 C6 119.6(4)
C9 C8 C7 121.5(4)
O3 C9 C8 118.7(4)
O3 C9 C10 121.2(4)
C8 C9 C10 120.1(4)
C11 C10 C9 117.1(4)
C11 C10 C12 122.9(4)
C9 C10 C12 119.9(4)
C10 C11 C6 124.3(4)
O4 C12 N2 120.6(4)
O4 C12 C10 120.5(5)
N2 C12 C10 118.9(4)
N2 C13A C14A 110.7(9)
C15A C14A C13A 110.6(8)
C16A C15A C14A 107.8(9)
N2 C13B C14B 113.0(8)
C13B C14B C15B 112.8(6)
C16B C15B C14B 108.0(7)
C21 N3 C20 122.3(4)
C28 N4 C29 124.5(4)
C17 C18 C19 112.6(4)
C20 C19 C18 113.9(4)
N3 C20 C19 112.8(4)
O5 C21 N3 120.9(4)
O5 C21 C22 119.7(4)
N3 C21 C22 119.4(4)
C27 C22 C23 116.6(4)
C27 C22 C21 117.9(4)
C23 C22 C21 125.5(4)
O6 C23 C24 121.1(4)
O6 C23 C22 119.0(4)
C24 C23 C22 119.9(4)
C23 C24 C25 122.2(4)
O7 C25 C24 120.9(4)
O7 C25 C26 119.0(4)
C24 C25 C26 120.2(4)
C27 C26 C25 116.5(4)
C27 C26 C28 117.6(4)
C25 C26 C28 125.9(4)
C26 C27 C22 124.6(4)
O8 C28 N4 122.0(4)
O8 C28 C26 119.5(4)
N4 C28 C26 118.5(4)
N4 C29 C30 114.2(4)
C29 C30 C31 110.9(5)
C32 C31 C30 120.0(7)
C37 N5 C36 122.6(3)
C44 N6 C45 121.6(4)
C35 C34 C33 112.9(4)
C34 C35 C36 113.1(4)
N5 C36 C35 110.6(4)
O9 C37 N5 119.8(4)
O9 C37 C38 120.1(4)
N5 C37 C38 120.1(4)
C43 C38 C39 117.0(4)
C43 C38 C37 122.4(4)
C39 C38 C37 120.6(4)
O10 C39 C40 117.8(4)
O10 C39 C38 121.6(4)
C40 C39 C38 120.7(4)
C41 C40 C39 120.8(4)
O11 C41 C40 117.9(4)
O11 C41 C42 121.3(4)
C40 C41 C42 120.8(4)
C43 C42 C41 117.0(4)
C43 C42 C44 123.2(4)
C41 C42 C44 119.8(4)
C38 C43 C42 123.7(4)
O12 C44 N6 119.9(4)
O12 C44 C42 121.2(4)
N6 C44 C42 118.9(4)
N6 C45 C46 110.3(4)
C45 C46 C47 112.3(4)
C48 C47 C46 112.9(4)

loop_
_geom_bond_atom_site_label_1
_geom_bond_atom_site_label_2
_geom_bond_distance
N1 C5 1.325(5)
N1 C4 1.450(5)
N2 C12 1.339(6)
N2 C13A 1.432(9)
N2 C13B 1.463(7)
O1 C5 1.269(4)
O2 C7 1.348(5)
O3 C9 1.344(5)
O4 C12 1.254(5)
C1 C2 1.529(8)
C2 C3 1.505(7)
C3 C4 1.512(7)
C5 C6 1.470(6)
C6 C11 1.385(5)
C6 C7 1.414(6)
C7 C8 1.387(6)
C8 C9 1.373(6)
C9 C10 1.418(6)
C10 C11 1.372(6)
C10 C12 1.466(6)
C13A C14A 1.531(10)
C14A C15A 1.529(9)
C15A C16A 1.529(10)
C13B C14B 1.517(9)
C14B C15B 1.551(8)
C15B C16B 1.519(9)
N3 C21 1.329(5)
N3 C20 1.452(5)
N4 C28 1.330(5)
N4 C29 1.461(5)
O5 C21 1.259(5)
O6 C23 1.351(4)
O7 C25 1.353(5)
O8 C28 1.253(5)
C17 C18 1.514(6)
C18 C19 1.520(6)
C19 C20 1.490(6)
C21 C22 1.498(6)
C22 C27 1.397(5)
C22 C23 1.410(5)
C23 C24 1.367(5)
C24 C25 1.376(5)
C25 C26 1.409(5)
C26 C27 1.378(5)
C26 C28 1.490(5)
C29 C30 1.493(6)
C30 C31 1.534(9)
C31 C32 1.432(9)
N5 C37 1.331(5)
N5 C36 1.455(5)
N6 C44 1.341(5)
N6 C45 1.454(5)
O9 C37 1.267(4)
O10 C39 1.344(5)
O11 C41 1.341(5)
O12 C44 1.247(5)
C33 C34 1.502(7)
C34 C35 1.499(6)
C35 C36 1.511(6)
C37 C38 1.466(6)
C38 C43 1.387(5)
C38 C39 1.414(6)
C39 C40 1.379(6)
C40 C41 1.373(5)
C41 C42 1.410(6)
C42 C43 1.392(6)
C42 C44 1.471(6)
C45 C46 1.507(6)
C46 C47 1.525(6)
C47 C48 1.522(6)

loop_
_geom_hbond_atom_site_label_D
_geom_hbond_atom_site_label_H
_geom_hbond_atom_site_label_A
_geom_hbond_distance_DH
_geom_hbond_distance_HA
_geom_hbond_distance_DA
_geom_hbond_angle_DHA
_geom_hbond_site_symmetry_A
N1 H1 O5 0.88 2.12 2.976(4) 164.9 .
N2 H2 O5 0.88 2.32 3.177(5) 165.1 .
O2 H92A O1 0.84 1.83 2.571(4) 145.5 .
O3 H92F O4 0.84 1.81 2.554(4) 147.4 .
N3 H3 O6 0.88 1.98 2.679(4) 135.0 .
N3 H3 O12 0.88 2.43 3.089(4) 131.8 .
N4 H4 O7 0.88 2.00 2.690(4) 134.0 .
O10 H92C O9 0.84 1.81 2.560(4) 147.2 .
O11 H11A O12 0.84 1.80 2.549(4) 147.6 .
N4 H4 O4 0.88 2.38 3.105(5) 140.1 4
O6 H92B O9 0.84 1.86 2.694(4) 169.7 3_646
O7 H7 O1 0.84 1.83 2.657(4) 169.4 2_546
N5 H5 O8 0.88 2.17 3.038(4) 170.8 4_655
N6 H6 O8 0.88 2.31 3.158(5) 161.8 4_655
